data_2010019
loop_
_publ_author_name
'Haendler, H.M.'

_publ_section_title
;
 A cobalt 1-aminocyclohexanecarboxylate complex
;
_journal_issue 9
_journal_name_full 'Acta Crystallographica Section C'
_journal_page_first 1419
_journal_page_last 1422
_journal_paper_doi 10.1107/S0108270193013873
_journal_volume 50
_journal_year 1994
_chemical_formula_moiety 'C42 H84 Co2 N6 O18'
_chemical_formula_sum 'C42 H84 Co2 N6 O18'
_chemical_formula_weight 1079.0
_space_group_IT_number 2
_symmetry_cell_setting triclinic
_symmetry_space_group_name_Hall '-P 1'
_symmetry_space_group_name_H-M 'P -1'
_atom_type_scat_source IntTabIV
_cell_angle_alpha 97.07(2)
_cell_angle_beta 93.26(2)
_cell_angle_gamma 119.22(2)
_cell_formula_units_Z 1
_cell_length_a 11.090(3)
_cell_length_b 11.156(3)
_cell_length_c 11.952(3)
_cell_measurement_reflns_used 15
_cell_measurement_temperature 293.0(10)
_cell_measurement_theta_max 25
_cell_measurement_theta_min 10
_cell_volume 1269.0(6)
_diffrn_measurement_device 'Nicolet four-circle'
_diffrn_measurement_method \w
_diffrn_radiation_type MoK\a
_diffrn_radiation_wavelength 0.71073
_diffrn_reflns_av_R_equivalents 0.018
_diffrn_reflns_limit_h_max 13
_diffrn_reflns_limit_h_min -13
_diffrn_reflns_limit_k_max 13
_diffrn_reflns_limit_k_min -13
_diffrn_reflns_limit_l_max 14
_diffrn_reflns_limit_l_min 0
_diffrn_reflns_number 4908
_diffrn_reflns_theta_max 25.35
_diffrn_standards_decay_% 'no correction'
_diffrn_standards_interval_count 300
_diffrn_standards_number 6
_exptl_absorpt_coefficient_mu 0.73
_exptl_absorpt_correction_type none
_exptl_crystal_colour 'reddish purple'
_exptl_crystal_density_diffrn 1.412
_exptl_crystal_description 'hexagonal prism'
_exptl_crystal_size_max 0.48
_exptl_crystal_size_mid 0.42
_exptl_crystal_size_min 0.42
_refine_diff_density_max 0.37
_refine_diff_density_min -0.29
_refine_ls_extinction_method none
_refine_ls_goodness_of_fit_obs 1.41
_refine_ls_hydrogen_treatment refxyz
_refine_ls_number_parameters 433
_refine_ls_number_reflns 3724
_refine_ls_R_factor_obs 0.034
_refine_ls_shift/esd_max '0.11 for non-H (mean 0.015), 0.67 for H (H26A) (mean 0.042)'
_refine_ls_structure_factor_coef F
_refine_ls_weighting_details 'w = 1/\s^2^(F)'
_refine_ls_weighting_scheme calc
_refine_ls_wR_factor_obs 0.041
_reflns_number_observed 3724
_reflns_number_total 4659
_reflns_observed_criterion I>2.5\s(I)
_cod_data_source_file cd1058.cif
_cod_data_source_block cd1058_structure_1_of_1
_cod_depositor_comments
;
 Adding the _chemical_formula_sum data item.

 Antanas Vaitkus,
 2017-03-31

The following automatic conversions were performed:

'_refine_ls_weighting_scheme' value '1/\s^2^(F)' was changed to
'calc'. New tag '_refine_ls_weighting_details' was created. The value
of the new tag was set to 'w = 1/\s^2^(F)'.

Automatic conversion script
Id: cif_fix_values 3143 2015-03-26 13:38:13Z robertas 
;
_cod_original_cell_volume 1269.0(10)
_cod_database_code 2010019

loop_
_symmetry_equiv_pos_as_xyz
x,y,z
-x,-y,-z

loop_
_atom_site_label
_atom_site_fract_x
_atom_site_fract_y
_atom_site_fract_z
Co .13989(4) .11233(4) .03488(3)
O(11) .0784(2) .2178(2) .1269(2)
O(12) .2583(2) .2698(2) -.0275(2)
O(21) .1085(3) .3359(2) .2984(2)
O(22) .3924(3) .3424(3) -.1618(2)
O(31) -.2042(3) .1382(2) -.1177(2)
O(32) -.1635(3) .3304(3) -.0023(2)
O(10) -.0089(2) .0510(2) -.0861(2)
O(20) .3212(3) .5187(3) .0993(4)
O(30) .5762(4) .3698(4) .1181(3)
N(1) .2809(3) .1660(3) .1649(2)
N(2) .2080(3) .0143(3) -.0628(2)
N(3) -.0768(3) .4935(3) -.1546(3)
C(10) .1393(3) .2667(3) .2308(3)
C(11) .2518(3) .2326(3) .2683(2)
C(12) .3824(4) .3677(4) .3276(3)
C(13) .4917(4) .3429(4) .3862(4)
C(14) .4307(5) .2446(5) .4707(4)
C(15) .3072(5) .1078(4) .4102(3)
C(16) .1943(4) .1289(4) .3521(3)
C(20) .3205(3) .2497(3) -.1092(3)
C(21) .3001(3) .1029(3) -.1404(3)
C(22) .4418(4) .1092(4) -.1249(4)
C(23) .4305(5) -.0299(5) -.1710(5)
C(24) .3646(6) -.0819(6) -.2938(5)
C(25) .2230(5) -.0930(5) -.3083(4)
C(26) .2309(4) .0446(4) -.2642(3)
C(30) -.1623(3) .2660(3) -.0942(3)
C(31) -.1008(3) .3493(3) -.1913(3)
C(32) -.2038(4) .2835(4) -.3012(3)
C(33) -.1403(6) .3442(5) -.4049(3)
C(34) -.0052(6) .3442(5) -.4162(4)
C(35) .0996(5) .4217(5) -.3096(4)
C(36) .0390(4) .3578(4) -.2066(4)
H(N1A) .359(4) .214(4) .150(3)
H(N1B) .284(4) .086(4) .182(3)
H(N2A) .247(4) -.022(4) -.026(3)
H(N2B) .137(4) -.061(4) -.102(3)
H(N3A) -.007(4) .541(4) -.104(3)
H(N3B) -.065(4) .544(4) -.215(4)
H(N3C) -.157(4) .489(4) -.126(3)
H(10A) -.045(4) .100(4) -.089(3)
H(20A) .314(5) .455(5) .059(4)
H(20B) .417(6) .567(5) .130(4)
H(30A) .626(6) .345(6) .088(5)
H(30B) .607(7) .453(6) .141(5)
H(12A) .351(4) .410(4) .382(3)
H(12B) .422(4) .425(4) .279(3)
H(13A) .533(4) .305(4) .329(4)
H(13B) .571(4) .431(4) .426(3)
H(14A) .398(4) .283(5) .533(4)
H(14B) .504(5) .235(5) .505(4)
H(15A) .259(4) .053(4) .456(4)
H(15B) .343(4) .061(4) .351(4)
H(16A) .115(4) .033(4) .318(3)
H(16B) .151(4) .158(4) .416(3)
H(22A) .486(4) .143(4) -.034(4)
H(22B) .503(4) .173(4) -.167(4)
H(23A) .376(5) -.100(5) -.131(4)
H(23B) .520(5) -.023(5) -.170(4)
H(24A) .425(5) -.030(5) -.340(4)
H(24B) .360(5) -.172(5) -.320(4)
H(25A) .164(5) -.167(5) -.276(4)
H(25B) .174(4) -.126(4) -.391(4)
H(26A) .297(4) .123(4) -.322(3)
H(26B) .139(4) .043(4) -.276(3)
H(32A) -.290(4) .295(4) -.297(3)
H(32B) -.234(4) .189(4) -.318(3)
H(33A) -.122(5) .435(5) -.401(4)
H(33B) -.213(5) .294(5) -.482(4)
H(34A) -.022(5) .251(5) -.432(4)
H(34B) .032(5) .379(5) -.485(4)
H(35A) .180(5) .409(5) -.319(4)
H(35B) .127(5) .519(5) -.303(4)
H(36A) .103(4) .402(4) -.142(4)
H(36B) .023(4) .265(4) -.214(3)

loop_
_geom_angle_atom_site_label_1
_geom_angle_atom_site_label_2
_geom_angle_atom_site_label_3
_geom_angle_site_symmetry_1
_geom_angle_site_symmetry_3
_geom_angle
_geom_angle_publ_flag
O(11) Co O(12) . . 90.90(10) yes
O(11) Co O(10) . . 93.20(10) yes
O(11) Co O(10) . 2 89.70(10) yes
O(11) Co N(1) . . 85.30(10) yes
O(11) Co N(2) . . 176.70(10) yes
O(12) Co O(10) . . 92.40(10) yes
O(12) Co N(1) . . 91.70(10) yes
N(1) Co N(2) . . 95.20(10) yes
Co O(11) C(10) . . 116.4(2) yes
Co N(1) C(11) . . 111.6(2) yes
O(10) Co O(10) . 2 82.60(10) yes
O(10) Co N(1) . . 175.70(10) yes
O(10) Co N(2) . . 86.60(10) yes
O(10) Co N(1) 2 . 93.40(10) yes
O(10) Co N(2) 2 . 93.50(10) yes
O(12) Co O(10) . 2 174.90(10) yes
O(12) Co N(2) . . 85.80(10) yes
Co O(10) Co . 2 97.40(10) yes
Co O(12) C(20) . . 116.6(2) yes
Co N(2) C(21) . . 112.0(2) yes
O(11) C(10) O(21) . . 122.5(3) yes
O(11) C(10) C(11) . . 117.3(3) yes
O(21) C(10) C(11) . . 120.2(3) yes
N(1) C(11) C(10) . . 108.0(2) yes
N(1) C(11) C(12) . . 111.9(3) yes
N(1) C(11) C(16) . . 109.8(3) yes
C(10) C(11) C(12) . . 109.0(3) yes
C(10) C(11) C(16) . . 108.1(3) yes
O(31) C(30) O(32) . . 126.6(3) yes
O(31) C(30) C(31) . . 115.0(3) yes
O(32) C(30) C(31) . . 118.4(3) yes
C(30) C(31) C(32) . . 110.9(3) yes
O(12) C(20) O(22) . . 122.4(3) yes
O(12) C(20) C(21) . . 117.1(3) yes
O(22) C(20) C(21) . . 120.5(3) yes
N(2) C(21) C(20) . . 108.1(2) yes
N(2) C(21) C(22) . . 109.5(3) yes
N(2) C(21) C(26) . . 110.2(3) yes
C(20) C(21) C(22) . . 109.9(3) yes
C(20) C(21) C(26) . . 108.4(3) yes
N(3) C(31) C(30) . . 107.3(3) yes
N(3) C(31) C(32) . . 108.3(3) yes
N(3) C(31) C(36) . . 109.1(3) yes
C(30) C(31) C(36) . . 108.8(3) yes

loop_
_geom_bond_atom_site_label_1
_geom_bond_atom_site_label_2
_geom_bond_site_symmetry_2
_geom_bond_distance
_geom_bond_publ_flag
Co O(11) . 1.900(2) yes
Co O(10) . 1.914(2) yes
Co N(1) . 1.949(3) yes
O(11) C(10) . 1.294(4) yes
O(21) C(10) . 1.225(4) yes
O(31) C(30) . 1.252(4) yes
N(1) C(11) . 1.496(4) yes
N(2) C(21) . 1.493(4) yes
N(3) C(31) . 1.499(4) yes
C(11) C(12) . 1.536(5) yes
C(21) C(22) . 1.538(5) yes
C(31) C(32) . 1.530(5) yes
Co O(12) . 1.884(2) yes
Co O(10) 2 1.896(2) yes
Co N(2) . 1.929(3) yes
O(12) C(20) . 1.286(4) yes
O(22) C(20) . 1.230(4) yes
O(32) C(30) . 1.241(4) yes
C(10) C(11) . 1.531(5) yes
C(20) C(21) . 1.533(5) yes
C(30) C(31) . 1.553(4) yes
C(11) C(16) . 1.545(5) yes
C(21) C(26) . 1.532(5) yes
C(31) C(36) . 1.529(5) yes
C(12) C(13) . 1.521(6) no
C(13) C(14) . 1.519(7) no
C(14) C(15) . 1.517(6) no
C(15) C(16) . 1.528(6) no
C(32) C(33) . 1.527(6) no
C(34) C(35) . 1.517(8) no
C(22) C(23) . 1.523(6) no
C(23) C(24) . 1.510(8) no
C(24) C(25) . 1.512(7) no
C(25) C(26) . 1.519(6) no
C(33) C(34) . 1.512(8) no
C(35) C(36) . 1.522(6) no
O(10) H(10A) . .82(4) no
O(20) H(20A) . .77(5) no
O(20) H(20B) . .95(5) no
O(30) H(30A) . .81(5) no
O(30) H(30B) . .82(6) no
N(1) H(N1B) . .96(4) no
N(2) H(N2A) . .86(4) no
N(2) H(N2B) . .87(4) no
N(3) H(N3A) . .84(4) no
N(3) H(N3B) . .95(5) no
N(3) H(N3C) . .95(4) no
